data_7133500
loop_
_publ_author_name
'Wei, Rui'
'Wang, Xin-Feng'
'Hu, Chaopeng'
'Liu, Liu Leo'

_publ_section_title
;
 (Phosphino)(stannyl)carbene.
;
_journal_issue 72
_journal_name_full 'Chemical communications (Cambridge, England)'
_journal_page_first 9793
_journal_page_last 9796
_journal_paper_doi 10.1039/d4cc03275f
_journal_volume 60
_journal_year 2024
_chemical_formula_moiety 'C45 H53 N2 P Sn'
_chemical_formula_sum 'C45 H53 N2 P Sn'
_chemical_formula_weight 771.55
_space_group_crystal_system monoclinic
_space_group_IT_number 14
_space_group_name_Hall '-P 2ybc'
_space_group_name_H-M_alt 'P 1 21/c 1'
_atom_sites_solution_hydrogens geom
_atom_sites_solution_primary dual
_audit_creation_date 2022-06-07
_audit_creation_method
;
Olex2 1.3
(compiled 2020.11.12 svn.r5f609507 for OlexSys, GUI svn.r6408)
;
_audit_update_record
;
2022-06-10 deposited with the CCDC.	2024-08-13 downloaded from the CCDC.
;
_cell_angle_alpha 90
_cell_angle_beta 91.604(2)
_cell_angle_gamma 90
_cell_formula_units_Z 4
_cell_length_a 10.1795(4)
_cell_length_b 10.3793(2)
_cell_length_c 38.5800(9)
_cell_measurement_reflns_used 9889
_cell_measurement_temperature 100.0
_cell_measurement_theta_max 68.19
_cell_measurement_theta_min 4.41
_cell_volume 4074.6(2)
_computing_cell_refinement 'SAINT V8.40A (Bruker, 2019)'
_computing_data_reduction 'SAINT V8.40A (Bruker, 2019)'
_computing_molecular_graphics 'Olex2 1.3 (Dolomanov et al., 2009)'
_computing_publication_material 'Olex2 1.3 (Dolomanov et al., 2009)'
_computing_structure_refinement 'XL  (Sheldrick, 2008)'
_computing_structure_solution 'SHELXT 2014/5 (Sheldrick, 2014)'
_diffrn_ambient_temperature 100.0
_diffrn_measured_fraction_theta_full 0.982
_diffrn_measured_fraction_theta_max 0.977
_diffrn_measurement_device_type 'Bruker APEX-II CCD'
_diffrn_measurement_method '\f and \w scans'
_diffrn_radiation_type CuK\a
_diffrn_radiation_wavelength 1.54178
_diffrn_reflns_av_R_equivalents 0.0688
_diffrn_reflns_av_unetI/netI 0.0560
_diffrn_reflns_Laue_measured_fraction_full 0.982
_diffrn_reflns_Laue_measured_fraction_max 0.977
_diffrn_reflns_limit_h_max 12
_diffrn_reflns_limit_h_min -10
_diffrn_reflns_limit_k_max 12
_diffrn_reflns_limit_k_min -10
_diffrn_reflns_limit_l_max 46
_diffrn_reflns_limit_l_min -45
_diffrn_reflns_number 35056
_diffrn_reflns_point_group_measured_fraction_full 0.982
_diffrn_reflns_point_group_measured_fraction_max 0.977
_diffrn_reflns_theta_full 67.679
_diffrn_reflns_theta_max 68.322
_diffrn_reflns_theta_min 2.291
_diffrn_source_current 1.11
_diffrn_source_power 0.0555
_diffrn_source_voltage 50.0
_diffrn_standards_number 0
_exptl_absorpt_coefficient_mu 5.586
_exptl_absorpt_correction_T_max 0.7531
_exptl_absorpt_correction_T_min 0.5882
_exptl_absorpt_correction_type multi-scan
_exptl_absorpt_process_details
;
SADABS-2016/2 (Bruker,2016/2) was used for absorption correction.
wR2(int) was 0.1250 before and 0.0713 after correction.
The Ratio of minimum to maximum transmission is 0.7810.
The \l/2 correction factor is Not present.
;
_exptl_crystal_colour 'clear light colourless'
_exptl_crystal_colour_lustre clear
_exptl_crystal_colour_modifier light
_exptl_crystal_colour_primary colourless
_exptl_crystal_density_diffrn 1.258
_exptl_crystal_description block
_exptl_crystal_F_000 1608
_exptl_crystal_size_max 0.1
_exptl_crystal_size_mid 0.1
_exptl_crystal_size_min 0.1
_refine_diff_density_max 1.442
_refine_diff_density_min -1.002
_refine_diff_density_rms 0.097
_refine_ls_extinction_method none
_refine_ls_goodness_of_fit_ref 1.166
_refine_ls_hydrogen_treatment constr
_refine_ls_matrix_type full
_refine_ls_number_parameters 450
_refine_ls_number_reflns 7314
_refine_ls_number_restraints 72
_refine_ls_restrained_S_all 1.186
_refine_ls_R_factor_all 0.0983
_refine_ls_R_factor_gt 0.0799
_refine_ls_shift/su_max 0.001
_refine_ls_shift/su_mean 0.000
_refine_ls_structure_factor_coef Fsqd
_refine_ls_weighting_details 'w=1/[\s^2^(Fo^2^)+26.0003P] where P=(Fo^2^+2Fc^2^)/3'
_refine_ls_weighting_scheme calc
_refine_ls_wR_factor_gt 0.1486
_refine_ls_wR_factor_ref 0.1556
_reflns_Friedel_coverage 0.000
_reflns_number_gt 5938
_reflns_number_total 7314
_reflns_threshold_expression 'I > 2\s(I)'
_cod_data_source_file d4cc03275f2.cif
_cod_data_source_block 2
_cod_depositor_comments 'Adding full bibliography for 7133500--7133504.cif.'
_cod_database_code 7133500
_shelx_shelxl_version_number 2018/3
_shelx_space_group_comment
;
The symmetry employed for this shelxl refinement is uniquely defined
by the following loop, which should always be used as a source of
symmetry information in preference to the above space-group names.
They are only intended as comments.
;
_olex2_refinement_description
;
1. Uiso/Uaniso restraints and constraints
C01D \\sim C01C \\sim C00X \\sim C018 \\sim C012 \\sim C019 \\sim C016 \\sim
C015 \\sim C00R \\sim C01A \\sim C017 \\sim C01B: within 2A with sigma of 0.005
and sigma for terminal atoms of 0.01 within 2A
2.a Ternary CH refined with riding coordinates:
 C00F(H00F), C00J(H00J), C00X(H00), C017(H017)
2.b Secondary CH2 refined with riding coordinates:
 C00H(H00G,H00H), C00N(H00N,H00O)
2.c Aromatic/amide H refined with riding coordinates:
 C00A(H00A), C00B(H00B), C00C(H00C), C00D(H00D), C00E(H00E), C00I(H00I),
 C00K(H00K), C00L(H00L), C00M(H00M), C00O(H00P), C00P(H00Q), C00Q(H00R),
 C00T(H00V), C00W(H00Z), C00Y(H1), C00Z(H2), C010(H010), C014(H014), C016(H016),
  C018(H018), C019(H019)
2.d Idealised Me refined as rotating group:
 C00S(H00S,H00T,H00U), C00U(H00W,H00X,H00Y), C011(H01A,H01B,H01C), C013(H01D,
 H01E,H01F), C01A(H01G,H01H,H01I), C01B(H01J,H01K,H01L), C01C(H01M,H01N,H01O),
 C01D(H01P,H01Q,H01R)
;
_olex2_submission_special_instructions 'No special instructions were received'

loop_
_space_group_symop_operation_xyz
'x, y, z'
'-x, y+1/2, -z+1/2'
'-x, -y, -z'
'x, -y-1/2, z-1/2'

loop_
_atom_site_label
_atom_site_type_symbol
_atom_site_fract_x
_atom_site_fract_y
_atom_site_fract_z
_atom_site_U_iso_or_equiv
_atom_site_adp_type
_atom_site_occupancy
_atom_site_site_symmetry_order
_atom_site_calc_flag
_atom_site_refinement_flags_posn
_atom_site_refinement_flags_adp
_atom_site_refinement_flags_occupancy
_atom_site_disorder_assembly
_atom_site_disorder_group
Sn01 Sn 0.55291(6) 0.31210(4) 0.36887(2) 0.04375(17) Uani 1 1 d . . . . .
P002 P 0.2593(2) 0.43619(15) 0.39294(4) 0.0436(5) Uani 1 1 d . . . . .
N003 N 0.1307(6) 0.4414(5) 0.36518(12) 0.0348(13) Uani 1 1 d . . . . .
N004 N 0.1792(8) 0.5090(5) 0.42379(13) 0.0512(18) Uani 1 1 d . . . . .
C005 C 0.1846(7) 0.5197(5) 0.30714(15) 0.0331(15) Uani 1 1 d . . . . .
C006 C 0.5127(7) 0.1939(6) 0.32429(15) 0.0362(15) Uani 1 1 d . . . . .
C007 C 0.1378(7) 0.4204(5) 0.32827(14) 0.0305(15) Uani 1 1 d . . . . .
C008 C 0.0932(7) 0.3026(6) 0.31459(15) 0.0327(14) Uani 1 1 d . . . . .
C009 C 0.6740(8) 0.1923(6) 0.40282(16) 0.0462(19) Uani 1 1 d . . . . .
C00A C 0.0926(7) 0.2871(6) 0.27869(16) 0.0403(17) Uani 1 1 d . . . . .
H00A H 0.061752 0.208795 0.268670 0.048 Uiso 1 1 calc R U . . .
C00B C 0.5370(7) -0.0101(6) 0.29515(17) 0.0412(17) Uani 1 1 d . . . . .
H00B H 0.570823 -0.095387 0.295025 0.049 Uiso 1 1 calc R U . . .
C00C C 0.5603(7) 0.0683(6) 0.32357(17) 0.0390(17) Uani 1 1 d . . . . .
H00C H 0.609672 0.035929 0.342940 0.047 Uiso 1 1 calc R U . . .
C00D C 0.1830(7) 0.4985(6) 0.27152(15) 0.0396(17) Uani 1 1 d . . . . .
H00D H 0.214584 0.563450 0.256532 0.048 Uiso 1 1 calc R U . . .
C00E C 0.1361(7) 0.3841(6) 0.25769(15) 0.0392(17) Uani 1 1 d . . . . .
H00E H 0.133915 0.372279 0.233260 0.047 Uiso 1 1 calc R U . . .
C00F C 0.0498(7) 0.1953(6) 0.33801(16) 0.0417(17) Uani 1 1 d . . . . .
H00F H 0.017741 0.236477 0.359634 0.050 Uiso 1 1 calc R U . . .
C00G C 0.6620(8) 0.4790(6) 0.35398(17) 0.048(2) Uani 1 1 d . . . . .
C00H C 0.0209(8) 0.5191(6) 0.37748(16) 0.0427(18) Uani 1 1 d . . . . .
H00G H -0.064209 0.479898 0.370325 0.051 Uiso 1 1 calc R U . . .
H00H H 0.024744 0.607631 0.367980 0.051 Uiso 1 1 calc R U . . .
C00I C 0.4405(8) 0.2381(6) 0.29580(15) 0.0406(18) Uani 1 1 d . . . . .
H00I H 0.406633 0.323394 0.295756 0.049 Uiso 1 1 calc R U . . .
C00J C 0.2350(8) 0.6478(6) 0.32123(17) 0.0429(19) Uani 1 1 d . . . . .
H00J H 0.225751 0.646358 0.346965 0.051 Uiso 1 1 calc R U . . .
C00K C 0.4172(8) 0.1590(7) 0.26729(16) 0.0445(19) Uani 1 1 d . . . . .
H00K H 0.367883 0.190636 0.247815 0.053 Uiso 1 1 calc R U . . .
C00L C 0.6621(9) 0.5858(7) 0.3758(2) 0.054(2) Uani 1 1 d . . . . .
H00L H 0.620913 0.580247 0.397575 0.065 Uiso 1 1 calc R U . . .
C00M C 0.4651(8) 0.0349(7) 0.26708(16) 0.0448(18) Uani 1 1 d . . . . .
H00M H 0.448528 -0.019202 0.247599 0.054 Uiso 1 1 calc R U . . .
C00N C 0.0371(10) 0.5212(7) 0.41720(17) 0.057(2) Uani 1 1 d . . . . .
H00N H 0.003749 0.602980 0.426794 0.068 Uiso 1 1 calc R U . . .
H00O H -0.010615 0.448446 0.427671 0.068 Uiso 1 1 calc R U . . .
C00O C 0.8065(9) 0.2136(7) 0.40603(18) 0.049(2) Uani 1 1 d . . . . .
H00P H 0.845090 0.282873 0.393829 0.059 Uiso 1 1 calc R U . . .
C00P C 0.7249(9) 0.4886(7) 0.32264(18) 0.058(2) Uani 1 1 d . . . . .
H00Q H 0.726827 0.416335 0.307573 0.069 Uiso 1 1 calc R U . . .
C00Q C 0.7857(10) 0.6042(8) 0.3129(2) 0.066(3) Uani 1 1 d . . . . .
H00R H 0.828767 0.609996 0.291471 0.079 Uiso 1 1 calc R U . . .
C00R C 0.2384(13) 0.5387(8) 0.4574(2) 0.090(2) Uani 1 1 d . U . . .
C00S C 0.1676(9) 0.1105(6) 0.3487(2) 0.058(2) Uani 1 1 d . . . . .
H00S H 0.205961 0.073294 0.327920 0.088 Uiso 1 1 calc R U . . .
H00T H 0.138386 0.041163 0.363867 0.088 Uiso 1 1 calc R U . . .
H00U H 0.233792 0.163036 0.361048 0.088 Uiso 1 1 calc R U . . .
C00T C 0.8290(11) 0.0357(8) 0.44500(19) 0.067(3) Uani 1 1 d . . . . .
H00V H 0.882277 -0.018790 0.459319 0.081 Uiso 1 1 calc R U . . .
C00U C -0.0638(9) 0.1147(8) 0.3229(2) 0.062(2) Uani 1 1 d . . . . .
H00W H -0.133545 0.172010 0.314028 0.093 Uiso 1 1 calc R U . . .
H00X H -0.098477 0.059037 0.340958 0.093 Uiso 1 1 calc R U . . .
H00Y H -0.032074 0.061430 0.303852 0.093 Uiso 1 1 calc R U . . .
C00V C 0.4003(9) 0.3783(7) 0.39764(18) 0.052(2) Uani 1 1 d . . . . .
C00W C 0.7823(10) 0.7100(7) 0.3350(2) 0.065(3) Uani 1 1 d . . . . .
H00Z H 0.822097 0.788633 0.328281 0.078 Uiso 1 1 calc R U . . .
C00X C 0.2694(15) 0.7667(9) 0.4355(3) 0.099(2) Uani 1 1 d . U . . .
H00 H 0.206152 0.733690 0.417249 0.119 Uiso 1 1 calc R U . . .
C00Y C 0.7223(9) 0.7019(7) 0.3662(2) 0.065(3) Uani 1 1 d . . . . .
H1 H 0.721254 0.774291 0.381218 0.078 Uiso 1 1 calc R U . . .
C00Z C 0.6206(10) 0.0927(8) 0.4207(2) 0.072(3) Uani 1 1 d . . . . .
H2 H 0.529065 0.076001 0.418159 0.087 Uiso 1 1 calc R U . . .
C010 C 0.8848(10) 0.1347(8) 0.4270(2) 0.066(3) Uani 1 1 d . . . . .
H010 H 0.976903 0.149206 0.428934 0.079 Uiso 1 1 calc R U . . .
C011 C 0.3803(10) 0.6643(7) 0.3140(2) 0.064(3) Uani 1 1 d . . . . .
H01A H 0.429565 0.590635 0.323494 0.096 Uiso 1 1 calc R U . . .
H01B H 0.412691 0.743813 0.324980 0.096 Uiso 1 1 calc R U . . .
H01C H 0.392106 0.669251 0.288928 0.096 Uiso 1 1 calc R U . . .
C012 C 0.2823(13) 0.6649(8) 0.4631(2) 0.094(2) Uani 1 1 d . U . . .
C013 C 0.1540(10) 0.7614(7) 0.3070(2) 0.068(3) Uani 1 1 d . . . . .
H01D H 0.167543 0.770008 0.282061 0.103 Uiso 1 1 calc R U . . .
H01E H 0.182077 0.840716 0.318830 0.103 Uiso 1 1 calc R U . . .
H01F H 0.060683 0.746116 0.311020 0.103 Uiso 1 1 calc R U . . .
C014 C 0.6971(12) 0.0157(8) 0.4423(2) 0.081(3) Uani 1 1 d . . . . .
H014 H 0.657722 -0.051221 0.455183 0.097 Uiso 1 1 calc R U . . .
C015 C 0.2461(14) 0.4443(9) 0.4827(2) 0.100(2) Uani 1 1 d . U . . .
C016 C 0.3075(14) 0.4755(10) 0.5142(2) 0.110(2) Uani 1 1 d . U . . .
H016 H 0.319355 0.410758 0.531348 0.132 Uiso 1 1 calc R U . . .
C017 C 0.1992(14) 0.3092(9) 0.4768(2) 0.104(2) Uani 1 1 d . U . . .
H017 H 0.161880 0.305661 0.452524 0.125 Uiso 1 1 calc R U . . .
C018 C 0.3382(14) 0.6913(10) 0.4960(2) 0.104(2) Uani 1 1 d . U . . .
H018 H 0.367690 0.776185 0.501052 0.125 Uiso 1 1 calc R U . . .
C019 C 0.3514(14) 0.5982(10) 0.5209(2) 0.111(2) Uani 1 1 d . U . . .
H019 H 0.390894 0.618411 0.542816 0.133 Uiso 1 1 calc R U . . .
C01A C 0.3097(15) 0.2113(9) 0.4789(2) 0.115(3) Uani 1 1 d . U . . .
H01G H 0.372127 0.228487 0.460629 0.172 Uiso 1 1 calc R U . . .
H01H H 0.273396 0.124446 0.475997 0.172 Uiso 1 1 calc R U . . .
H01I H 0.354957 0.217824 0.501636 0.172 Uiso 1 1 calc R U . . .
C01B C 0.0873(15) 0.2755(10) 0.5008(2) 0.116(3) Uani 1 1 d . U . . .
H01J H 0.119796 0.277986 0.524977 0.174 Uiso 1 1 calc R U . . .
H01K H 0.054398 0.188967 0.495346 0.174 Uiso 1 1 calc R U . . .
H01L H 0.015904 0.338163 0.497607 0.174 Uiso 1 1 calc R U . . .
C01C C 0.3970(17) 0.7911(14) 0.4184(4) 0.142(4) Uani 1 1 d . U . . .
H01M H 0.457267 0.835361 0.434660 0.214 Uiso 1 1 calc R U . . .
H01N H 0.381668 0.845148 0.397823 0.214 Uiso 1 1 calc R U . . .
H01O H 0.435651 0.708934 0.411451 0.214 Uiso 1 1 calc R U . . .
C01D C 0.2176(18) 0.8903(12) 0.4479(4) 0.147(4) Uani 1 1 d . U . . .
H01P H 0.122331 0.893342 0.443606 0.220 Uiso 1 1 calc R U . . .
H01Q H 0.259303 0.961411 0.435663 0.220 Uiso 1 1 calc R U . . .
H01R H 0.236701 0.898468 0.472891 0.220 Uiso 1 1 calc R U . . .

loop_
_atom_site_aniso_label
_atom_site_aniso_U_11
_atom_site_aniso_U_22
_atom_site_aniso_U_33
_atom_site_aniso_U_23
_atom_site_aniso_U_13
_atom_site_aniso_U_12
Sn01 0.0754(4) 0.0260(2) 0.0283(2) 0.00396(19) -0.0271(2) -0.0108(2)
P002 0.0838(16) 0.0246(8) 0.0210(7) -0.0016(6) -0.0225(8) 0.0015(8)
N003 0.062(4) 0.024(2) 0.018(2) 0.001(2) -0.013(2) -0.001(3)
N004 0.101(6) 0.031(3) 0.020(3) -0.007(2) -0.022(3) 0.011(3)
C005 0.049(5) 0.021(3) 0.028(3) 0.005(2) -0.016(3) 0.000(3)
C006 0.049(4) 0.034(3) 0.025(3) 0.001(3) -0.011(3) -0.008(3)
C007 0.048(4) 0.023(3) 0.019(3) 0.001(2) -0.014(3) 0.000(3)
C008 0.043(4) 0.026(3) 0.028(3) 0.000(3) -0.012(3) -0.004(3)
C009 0.081(6) 0.028(3) 0.028(3) 0.005(3) -0.026(3) -0.002(4)
C00A 0.059(5) 0.031(3) 0.030(3) -0.004(3) -0.019(3) 0.000(3)
C00B 0.052(5) 0.032(3) 0.040(4) 0.000(3) -0.001(3) -0.005(3)
C00C 0.050(5) 0.032(3) 0.034(3) 0.007(3) -0.010(3) -0.009(3)
C00D 0.061(5) 0.035(3) 0.023(3) 0.008(3) -0.011(3) 0.002(3)
C00E 0.058(5) 0.039(4) 0.019(3) -0.001(3) -0.017(3) 0.005(3)
C00F 0.065(5) 0.026(3) 0.034(3) 0.002(3) -0.008(3) -0.010(3)
C00G 0.078(6) 0.027(3) 0.037(4) 0.016(3) -0.035(4) -0.013(3)
C00H 0.065(6) 0.034(3) 0.029(3) 0.000(3) -0.005(3) 0.000(3)
C00I 0.064(5) 0.033(3) 0.024(3) 0.005(3) -0.009(3) -0.001(3)
C00J 0.071(6) 0.024(3) 0.032(3) 0.006(3) -0.016(3) -0.005(3)
C00K 0.061(5) 0.046(4) 0.026(3) -0.003(3) -0.013(3) 0.001(3)
C00L 0.078(6) 0.032(4) 0.050(4) 0.009(3) -0.022(4) -0.007(4)
C00M 0.065(6) 0.043(4) 0.026(3) -0.010(3) -0.006(3) -0.003(4)
C00N 0.101(8) 0.040(4) 0.029(4) -0.006(3) -0.004(4) 0.013(4)
C00O 0.065(6) 0.042(4) 0.039(4) 0.015(3) -0.004(4) 0.008(4)
C00P 0.093(7) 0.047(4) 0.031(4) 0.014(3) -0.032(4) -0.021(4)
C00Q 0.098(8) 0.060(5) 0.037(4) 0.023(4) -0.034(4) -0.023(5)
C00R 0.195(5) 0.043(3) 0.031(3) -0.016(3) -0.042(3) 0.015(4)
C00S 0.092(7) 0.026(3) 0.057(5) 0.016(3) -0.010(5) 0.000(4)
C00T 0.119(9) 0.043(4) 0.037(4) 0.008(4) -0.032(5) 0.016(5)
C00U 0.082(7) 0.051(5) 0.053(5) -0.002(4) -0.011(4) -0.035(4)
C00V 0.073(6) 0.043(4) 0.037(4) 0.002(3) -0.030(4) -0.006(4)
C00W 0.103(8) 0.032(4) 0.059(5) 0.021(4) -0.037(5) -0.015(4)
C00X 0.185(6) 0.046(4) 0.063(4) -0.013(3) -0.029(4) 0.020(4)
C00Y 0.097(7) 0.032(4) 0.065(5) 0.005(4) -0.033(5) -0.016(4)
C00Z 0.088(7) 0.052(5) 0.074(6) 0.039(4) -0.046(5) -0.032(5)
C010 0.076(7) 0.067(5) 0.054(5) 0.017(4) -0.010(5) 0.020(5)
C011 0.095(8) 0.040(4) 0.056(5) 0.000(4) -0.019(5) -0.026(4)
C012 0.188(5) 0.045(3) 0.045(3) -0.020(3) -0.040(3) 0.017(3)
C013 0.114(8) 0.022(3) 0.067(5) 0.011(4) -0.025(5) 0.002(4)
C014 0.129(10) 0.047(5) 0.065(6) 0.031(4) -0.050(6) -0.022(5)
C015 0.213(5) 0.054(3) 0.032(3) -0.011(3) -0.042(3) 0.014(4)
C016 0.218(6) 0.068(4) 0.041(3) -0.014(3) -0.049(4) 0.012(4)
C017 0.224(6) 0.055(4) 0.030(3) 0.000(3) -0.037(4) 0.010(4)
C018 0.201(6) 0.059(4) 0.050(3) -0.025(3) -0.046(4) 0.013(4)
C019 0.213(6) 0.070(4) 0.046(3) -0.023(3) -0.052(4) 0.012(4)
C01A 0.240(10) 0.054(5) 0.048(5) 0.008(4) -0.040(6) 0.009(6)
C01B 0.239(10) 0.071(6) 0.036(4) 0.007(4) -0.022(6) -0.004(7)
C01C 0.187(10) 0.101(7) 0.137(8) 0.038(7) -0.037(8) 0.005(8)
C01D 0.248(10) 0.079(6) 0.113(8) -0.004(6) -0.007(8) 0.054(7)

loop_
_atom_type_symbol
_atom_type_description
_atom_type_scat_dispersion_real
_atom_type_scat_dispersion_imag
_atom_type_scat_source
C C 0.0181 0.0091 'International Tables Vol C Tables 4.2.6.8 and 6.1.1.4'
H H 0.0000 0.0000 'International Tables Vol C Tables 4.2.6.8 and 6.1.1.4'
N N 0.0311 0.0180 'International Tables Vol C Tables 4.2.6.8 and 6.1.1.4'
P P 0.2955 0.4335 'International Tables Vol C Tables 4.2.6.8 and 6.1.1.4'
Sn Sn 0.0259 5.4591 'International Tables Vol C Tables 4.2.6.8 and 6.1.1.4'

loop_
_geom_angle_atom_site_label_1
_geom_angle_atom_site_label_2
_geom_angle_atom_site_label_3
_geom_angle
_geom_angle_site_symmetry_1
_geom_angle_site_symmetry_3
_geom_angle_publ_flag
C006 Sn01 C009 104.4(2) . . ?
C006 Sn01 C00G 109.6(3) . . ?
C00G Sn01 C009 109.6(3) . . ?
C00V Sn01 C006 119.7(3) . . ?
C00V Sn01 C009 107.0(3) . . ?
C00V Sn01 C00G 106.3(3) . . ?
N004 P002 N003 93.1(3) . . ?
C00V P002 N003 142.1(3) . . ?
C00V P002 N004 124.4(3) . . ?
C007 N003 P002 124.6(5) . . ?
C007 N003 C00H 117.5(5) . . ?
C00H N003 P002 113.7(4) . . ?
C00N N004 P002 114.9(4) . . ?
C00R N004 P002 122.9(7) . . ?
C00R N004 C00N 121.3(7) . . ?
C007 C005 C00J 123.4(5) . . ?
C00D C005 C007 117.5(5) . . ?
C00D C005 C00J 119.1(6) . . ?
C00C C006 Sn01 119.6(4) . . ?
C00I C006 Sn01 122.2(5) . . ?
C00I C006 C00C 118.2(6) . . ?
C005 C007 N003 119.2(5) . . ?
C008 C007 N003 118.6(5) . . ?
C008 C007 C005 122.2(5) . . ?
C007 C008 C00F 121.0(5) . . ?
C00A C008 C007 117.8(6) . . ?
C00A C008 C00F 121.1(5) . . ?
C00O C009 Sn01 120.3(5) . . ?
C00Z C009 Sn01 120.8(6) . . ?
C00Z C009 C00O 118.9(7) . . ?
C008 C00A H00A 119.7 . . ?
C00E C00A C008 120.6(6) . . ?
C00E C00A H00A 119.7 . . ?
C00C C00B H00B 119.9 . . ?
C00M C00B H00B 119.9 . . ?
C00M C00B C00C 120.2(6) . . ?
C006 C00C H00C 119.5 . . ?
C00B C00C C006 121.0(6) . . ?
C00B C00C H00C 119.5 . . ?
C005 C00D H00D 119.6 . . ?
C00E C00D C005 120.8(6) . . ?
C00E C00D H00D 119.6 . . ?
C00A C00E C00D 121.0(6) . . ?
C00A C00E H00E 119.5 . . ?
C00D C00E H00E 119.5 . . ?
C008 C00F H00F 107.0 . . ?
C008 C00F C00S 110.1(6) . . ?
C008 C00F C00U 113.9(6) . . ?
C00S C00F H00F 107.0 . . ?
C00U C00F H00F 107.0 . . ?
C00U C00F C00S 111.5(6) . . ?
C00L C00G Sn01 118.2(6) . . ?
C00P C00G Sn01 123.1(5) . . ?
C00P C00G C00L 118.5(7) . . ?
N003 C00H H00G 110.6 . . ?
N003 C00H H00H 110.6 . . ?
N003 C00H C00N 105.6(6) . . ?
H00G C00H H00H 108.8 . . ?
C00N C00H H00G 110.6 . . ?
C00N C00H H00H 110.6 . . ?
C006 C00I H00I 119.7 . . ?
C006 C00I C00K 120.6(6) . . ?
C00K C00I H00I 119.7 . . ?
C005 C00J H00J 107.6 . . ?
C005 C00J C011 110.7(6) . . ?
C005 C00J C013 111.9(6) . . ?
C011 C00J H00J 107.6 . . ?
C011 C00J C013 111.3(6) . . ?
C013 C00J H00J 107.6 . . ?
C00I C00K H00K 119.8 . . ?
C00M C00K C00I 120.3(6) . . ?
C00M C00K H00K 119.8 . . ?
C00G C00L H00L 119.5 . . ?
C00G C00L C00Y 120.9(8) . . ?
C00Y C00L H00L 119.5 . . ?
C00B C00M C00K 119.7(6) . . ?
C00B C00M H00M 120.2 . . ?
C00K C00M H00M 120.2 . . ?
N004 C00N C00H 104.4(6) . . ?
N004 C00N H00N 110.9 . . ?
N004 C00N H00O 110.9 . . ?
C00H C00N H00N 110.9 . . ?
C00H C00N H00O 110.9 . . ?
H00N C00N H00O 108.9 . . ?
C009 C00O H00P 119.8 . . ?
C009 C00O C010 120.4(8) . . ?
C010 C00O H00P 119.8 . . ?
C00G C00P H00Q 119.6 . . ?
C00G C00P C00Q 120.7(7) . . ?
C00Q C00P H00Q 119.6 . . ?
C00P C00Q H00R 120.2 . . ?
C00W C00Q C00P 119.6(8) . . ?
C00W C00Q H00R 120.2 . . ?
C012 C00R N004 117.6(7) . . ?
C015 C00R N004 119.7(8) . . ?
C015 C00R C012 122.7(7) . . ?
C00F C00S H00S 109.5 . . ?
C00F C00S H00T 109.5 . . ?
C00F C00S H00U 109.5 . . ?
H00S C00S H00T 109.5 . . ?
H00S C00S H00U 109.5 . . ?
H00T C00S H00U 109.5 . . ?
C010 C00T H00V 120.1 . . ?
C014 C00T H00V 120.1 . . ?
C014 C00T C010 119.8(8) . . ?
C00F C00U H00W 109.5 . . ?
C00F C00U H00X 109.5 . . ?
C00F C00U H00Y 109.5 . . ?
H00W C00U H00X 109.5 . . ?
H00W C00U H00Y 109.5 . . ?
H00X C00U H00Y 109.5 . . ?
P002 C00V Sn01 140.6(4) . . ?
C00Q C00W H00Z 119.7 . . ?
C00Y C00W C00Q 120.6(7) . . ?
C00Y C00W H00Z 119.7 . . ?
C012 C00X H00 107.4 . . ?
C01C C00X H00 107.4 . . ?
C01C C00X C012 111.8(11) . . ?
C01D C00X H00 107.4 . . ?
C01D C00X C012 113.8(10) . . ?
C01D C00X C01C 108.7(12) . . ?
C00L C00Y H1 120.2 . . ?
C00W C00Y C00L 119.6(8) . . ?
C00W C00Y H1 120.2 . . ?
C009 C00Z H2 119.4 . . ?
C009 C00Z C014 121.2(9) . . ?
C014 C00Z H2 119.4 . . ?
C00O C010 H010 120.1 . . ?
C00T C010 C00O 119.8(9) . . ?
C00T C010 H010 120.1 . . ?
C00J C011 H01A 109.5 . . ?
C00J C011 H01B 109.5 . . ?
C00J C011 H01C 109.5 . . ?
H01A C011 H01B 109.5 . . ?
H01A C011 H01C 109.5 . . ?
H01B C011 H01C 109.5 . . ?
C00R C012 C00X 121.6(8) . . ?
C00R C012 C018 116.4(8) . . ?
C018 C012 C00X 122.0(9) . . ?
C00J C013 H01D 109.5 . . ?
C00J C013 H01E 109.5 . . ?
C00J C013 H01F 109.5 . . ?
H01D C013 H01E 109.5 . . ?
H01D C013 H01F 109.5 . . ?
H01E C013 H01F 109.5 . . ?
C00T C014 C00Z 119.9(8) . . ?
C00T C014 H014 120.1 . . ?
C00Z C014 H014 120.1 . . ?
C00R C015 C016 117.8(9) . . ?
C00R C015 C017 122.9(7) . . ?
C016 C015 C017 119.2(8) . . ?
C015 C016 H016 119.4 . . ?
C019 C016 C015 121.3(9) . . ?
C019 C016 H016 119.4 . . ?
C015 C017 H017 106.8 . . ?
C015 C017 C01A 112.7(11) . . ?
C015 C017 C01B 111.1(9) . . ?
C01A C017 H017 106.8 . . ?
C01A C017 C01B 112.2(9) . . ?
C01B C017 H017 106.8 . . ?
C012 C018 H018 119.1 . . ?
C019 C018 C012 121.9(9) . . ?
C019 C018 H018 119.1 . . ?
C016 C019 H019 120.1 . . ?
C018 C019 C016 119.8(8) . . ?
C018 C019 H019 120.1 . . ?
C017 C01A H01G 109.5 . . ?
C017 C01A H01H 109.5 . . ?
C017 C01A H01I 109.5 . . ?
H01G C01A H01H 109.5 . . ?
H01G C01A H01I 109.5 . . ?
H01H C01A H01I 109.5 . . ?
C017 C01B H01J 109.5 . . ?
C017 C01B H01K 109.5 . . ?
C017 C01B H01L 109.5 . . ?
H01J C01B H01K 109.5 . . ?
H01J C01B H01L 109.5 . . ?
H01K C01B H01L 109.5 . . ?
C00X C01C H01M 109.5 . . ?
C00X C01C H01N 109.5 . . ?
C00X C01C H01O 109.5 . . ?
H01M C01C H01N 109.5 . . ?
H01M C01C H01O 109.5 . . ?
H01N C01C H01O 109.5 . . ?
C00X C01D H01P 109.5 . . ?
C00X C01D H01Q 109.5 . . ?
C00X C01D H01R 109.5 . . ?
H01P C01D H01Q 109.5 . . ?
H01P C01D H01R 109.5 . . ?
H01Q C01D H01R 109.5 . . ?

loop_
_geom_bond_atom_site_label_1
_geom_bond_atom_site_label_2
_geom_bond_distance
_geom_bond_site_symmetry_2
_geom_bond_publ_flag
Sn01 C006 2.143(6) . ?
Sn01 C009 2.166(6) . ?
Sn01 C00G 2.145(7) . ?
Sn01 C00V 2.053(9) . ?
P002 N003 1.669(5) . ?
P002 N004 1.645(6) . ?
P002 C00V 1.562(9) . ?
N003 C007 1.445(7) . ?
N003 C00H 1.467(9) . ?
N004 C00N 1.467(11) . ?
N004 C00R 1.448(9) . ?
C005 C007 1.406(8) . ?
C005 C00D 1.392(8) . ?
C005 C00J 1.519(8) . ?
C006 C00C 1.392(9) . ?
C006 C00I 1.383(9) . ?
C007 C008 1.402(8) . ?
C008 C00A 1.394(8) . ?
C008 C00F 1.508(8) . ?
C009 C00O 1.369(11) . ?
C009 C00Z 1.364(10) . ?
C00A H00A 0.9500 . ?
C00A C00E 1.373(9) . ?
C00B H00B 0.9500 . ?
C00B C00C 1.380(9) . ?
C00B C00M 1.372(10) . ?
C00C H00C 0.9500 . ?
C00D H00D 0.9500 . ?
C00D C00E 1.382(9) . ?
C00E H00E 0.9500 . ?
C00F H00F 1.0000 . ?
C00F C00S 1.535(10) . ?
C00F C00U 1.530(10) . ?
C00G C00L 1.393(10) . ?
C00G C00P 1.387(11) . ?
C00H H00G 0.9900 . ?
C00H H00H 0.9900 . ?
C00H C00N 1.537(9) . ?
C00I H00I 0.9500 . ?
C00I C00K 1.388(9) . ?
C00J H00J 1.0000 . ?
C00J C011 1.522(12) . ?
C00J C013 1.532(10) . ?
C00K H00K 0.9500 . ?
C00K C00M 1.378(10) . ?
C00L H00L 0.9500 . ?
C00L C00Y 1.407(10) . ?
C00M H00M 0.9500 . ?
C00N H00N 0.9900 . ?
C00N H00O 0.9900 . ?
C00O H00P 0.9500 . ?
C00O C010 1.388(10) . ?
C00P H00Q 0.9500 . ?
C00P C00Q 1.406(10) . ?
C00Q H00R 0.9500 . ?
C00Q C00W 1.389(12) . ?
C00R C012 1.400(13) . ?
C00R C015 1.385(12) . ?
C00S H00S 0.9800 . ?
C00S H00T 0.9800 . ?
C00S H00U 0.9800 . ?
C00T H00V 0.9500 . ?
C00T C010 1.373(12) . ?
C00T C014 1.359(14) . ?
C00U H00W 0.9800 . ?
C00U H00X 0.9800 . ?
C00U H00Y 0.9800 . ?
C00W H00Z 0.9500 . ?
C00W C00Y 1.368(12) . ?
C00X H00 1.0000 . ?
C00X C012 1.505(13) . ?
C00X C01C 1.494(19) . ?
C00X C01D 1.473(14) . ?
C00Y H1 0.9500 . ?
C00Z H2 0.9500 . ?
C00Z C014 1.380(11) . ?
C010 H010 0.9500 . ?
C011 H01A 0.9800 . ?
C011 H01B 0.9800 . ?
C011 H01C 0.9800 . ?
C012 C018 1.401(11) . ?
C013 H01D 0.9800 . ?
C013 H01E 0.9800 . ?
C013 H01F 0.9800 . ?
C014 H014 0.9500 . ?
C015 C016 1.386(12) . ?
C015 C017 1.497(14) . ?
C016 H016 0.9500 . ?
C016 C019 1.372(14) . ?
C017 H017 1.0000 . ?
C017 C01A 1.516(16) . ?
C017 C01B 1.530(18) . ?
C018 H018 0.9500 . ?
C018 C019 1.367(14) . ?
C019 H019 0.9500 . ?
C01A H01G 0.9800 . ?
C01A H01H 0.9800 . ?
C01A H01I 0.9800 . ?
C01B H01J 0.9800 . ?
C01B H01K 0.9800 . ?
C01B H01L 0.9800 . ?
C01C H01M 0.9800 . ?
C01C H01N 0.9800 . ?
C01C H01O 0.9800 . ?
C01D H01P 0.9800 . ?
C01D H01Q 0.9800 . ?
C01D H01R 0.9800 . ?

loop_
_geom_torsion_atom_site_label_1
_geom_torsion_atom_site_label_2
_geom_torsion_atom_site_label_3
_geom_torsion_atom_site_label_4
_geom_torsion
_geom_torsion_site_symmetry_1
_geom_torsion_site_symmetry_2
_geom_torsion_site_symmetry_3
_geom_torsion_site_symmetry_4
_geom_torsion_publ_flag
Sn01 C006 C00C C00B -179.5(5) . . . . ?
Sn01 C006 C00I C00K 179.6(6) . . . . ?
Sn01 C009 C00O C010 -178.2(6) . . . . ?
Sn01 C009 C00Z C014 179.8(8) . . . . ?
Sn01 C00G C00L C00Y -174.5(6) . . . . ?
Sn01 C00G C00P C00Q 174.6(6) . . . . ?
P002 N003 C007 C005 -77.7(7) . . . . ?
P002 N003 C007 C008 104.5(7) . . . . ?
P002 N003 C00H C00N -23.8(7) . . . . ?
P002 N004 C00N C00H -25.8(7) . . . . ?
P002 N004 C00R C012 100.0(11) . . . . ?
P002 N004 C00R C015 -81.8(14) . . . . ?
N003 P002 N004 C00N 11.3(5) . . . . ?
N003 P002 N004 C00R -179.1(6) . . . . ?
N003 P002 C00V Sn01 24.9(11) . . . . ?
N003 C007 C008 C00A 175.8(6) . . . . ?
N003 C007 C008 C00F -5.3(10) . . . . ?
N003 C00H C00N N004 29.2(7) . . . . ?
N004 P002 N003 C007 164.4(5) . . . . ?
N004 P002 N003 C00H 8.4(5) . . . . ?
N004 P002 C00V Sn01 -165.1(5) . . . . ?
N004 C00R C012 C00X -0.1(19) . . . . ?
N004 C00R C012 C018 179.5(11) . . . . ?
N004 C00R C015 C016 177.8(11) . . . . ?
N004 C00R C015 C017 2(2) . . . . ?
C005 C007 C008 C00A -1.9(10) . . . . ?
C005 C007 C008 C00F 176.9(6) . . . . ?
C005 C00D C00E C00A -1.5(11) . . . . ?
C006 C00I C00K C00M 0.4(12) . . . . ?
C007 N003 C00H C00N 178.4(6) . . . . ?
C007 C005 C00D C00E 0.4(11) . . . . ?
C007 C005 C00J C011 115.9(8) . . . . ?
C007 C005 C00J C013 -119.3(8) . . . . ?
C007 C008 C00A C00E 0.9(10) . . . . ?
C007 C008 C00F C00S -88.5(8) . . . . ?
C007 C008 C00F C00U 145.4(7) . . . . ?
C008 C00A C00E C00D 0.8(11) . . . . ?
C009 C00O C010 C00T -0.8(12) . . . . ?
C009 C00Z C014 C00T -2.5(16) . . . . ?
C00A C008 C00F C00S 90.3(8) . . . . ?
C00A C008 C00F C00U -35.7(10) . . . . ?
C00C C006 C00I C00K -0.3(11) . . . . ?
C00C C00B C00M C00K 0.5(12) . . . . ?
C00D C005 C007 N003 -176.4(6) . . . . ?
C00D C005 C007 C008 1.3(10) . . . . ?
C00D C005 C00J C011 -64.6(8) . . . . ?
C00D C005 C00J C013 60.1(10) . . . . ?
C00F C008 C00A C00E -178.0(7) . . . . ?
C00G C00L C00Y C00W -0.4(13) . . . . ?
C00G C00P C00Q C00W -0.2(13) . . . . ?
C00H N003 C007 C005 77.5(8) . . . . ?
C00H N003 C007 C008 -100.3(7) . . . . ?
C00I C006 C00C C00B 0.4(11) . . . . ?
C00I C00K C00M C00B -0.4(12) . . . . ?
C00J C005 C007 N003 3.0(10) . . . . ?
C00J C005 C007 C008 -179.3(7) . . . . ?
C00J C005 C00D C00E -179.0(7) . . . . ?
C00L C00G C00P C00Q -0.9(12) . . . . ?
C00M C00B C00C C006 -0.5(11) . . . . ?
C00N N004 C00R C012 -91.1(13) . . . . ?
C00N N004 C00R C015 87.1(12) . . . . ?
C00O C009 C00Z C014 1.4(14) . . . . ?
C00P C00G C00L C00Y 1.2(12) . . . . ?
C00P C00Q C00W C00Y 1.0(13) . . . . ?
C00Q C00W C00Y C00L -0.7(13) . . . . ?
C00R N004 C00N C00H 164.4(6) . . . . ?
C00R C012 C018 C019 1(2) . . . . ?
C00R C015 C016 C019 4(2) . . . . ?
C00R C015 C017 C01A 115.3(13) . . . . ?
C00R C015 C017 C01B -117.9(13) . . . . ?
C00V P002 N003 C007 -23.9(8) . . . . ?
C00V P002 N003 C00H -179.9(6) . . . . ?
C00V P002 N004 C00N -162.5(5) . . . . ?
C00V P002 N004 C00R 7.0(8) . . . . ?
C00X C012 C018 C019 -179.1(13) . . . . ?
C00Z C009 C00O C010 0.2(12) . . . . ?
C010 C00T C014 C00Z 1.8(15) . . . . ?
C012 C00R C015 C016 -4(2) . . . . ?
C012 C00R C015 C017 -180.0(13) . . . . ?
C012 C018 C019 C016 -1(2) . . . . ?
C014 C00T C010 C00O -0.2(13) . . . . ?
C015 C00R C012 C00X -178.3(13) . . . . ?
C015 C00R C012 C018 1(2) . . . . ?
C015 C016 C019 C018 -2(2) . . . . ?
C016 C015 C017 C01A -60.5(16) . . . . ?
C016 C015 C017 C01B 66.3(16) . . . . ?
C017 C015 C016 C019 -179.6(14) . . . . ?
C01C C00X C012 C00R -102.6(15) . . . . ?
C01C C00X C012 C018 77.8(15) . . . . ?
C01D C00X C012 C00R 133.8(14) . . . . ?
C01D C00X C012 C018 -46(2) . . . . ?
